data_2102414
loop_
_publ_author_name
'Marsh, Richard E.'

_publ_section_title
;
 Space group <i>Cc</i>: an update
;
_journal_issue 2
_journal_name_full 'Acta Crystallographica Section B'
_journal_page_first 252
_journal_page_last 253
_journal_paper_doi 10.1107/S0108768104003878
_journal_volume 60
_journal_year 2004
_chemical_formula_moiety 'C60 H76 N4 O4 Al4, C7 H8'
_chemical_formula_sum 'C67 H84 Al4 N4 O4'
_space_group_crystal_system monoclinic
_space_group_IT_number 15
_symmetry_space_group_name_H-M 'C 1 2/c 1'
_audit_creation_method CRYM
_cell_angle_alpha 90
_cell_angle_beta 102.98
_cell_angle_gamma 90
_cell_formula_units_Z 4
_cell_length_a 30.2920
_cell_length_b 11.8450
_cell_length_c 17.8810
_cell_volume 6251.924
_cod_data_source_file bk0142.cif
_cod_data_source_block RAQYIR
_cod_depositor_comments
;
 Adding the _cell_formula_units_Z data item.

 Antanas Vaitkus,
 2017-08-05

  Added moiety chemical formula from Marsh (2004) paper.
  The summary chemical formula is calculated from moiety formula using
  AdHocParser
  (svn://www.crystallography.net/cod-tools/trunk/Formulae/AdHocParser.yp,
  revision 1441.)

  Andrius Merkys
  2013-11-11
;
_cod_original_sg_symbol_H-M C2/c
_cod_database_code 2102414

loop_
_atom_site_label
_atom_site_type_symbol
_atom_site_fract_x
_atom_site_fract_y
_atom_site_fract_z
Al1 Al 0.62145 0.34940 0.59335
Al2 Al 0.52795 0.40410 0.52030
N1 N 0.51000 0.71830 0.49770
N2 N 0.52040 0.51660 0.43995
O1 O 0.42270 0.67965 0.49445
C1 C 0.42560 0.76875 0.54435
C2 C 0.38810 0.78965 0.57720
C3 C 0.38780 0.88080 0.62765
C4 C 0.42450 0.94695 0.64645
C5 C 0.46265 0.92830 0.61510
C6 C 0.46230 0.83790 0.56355
C7 C 0.50235 0.82680 0.52985
C8 C 0.54940 0.70130 0.47820
C9 C 0.58600 0.78285 0.48340
C10 C 0.62470 0.75630 0.46055
C11 C 0.65995 0.85015 0.46175
C12 C 0.63260 0.65400 0.43200
C13 C 0.67430 0.62125 0.40765
C14 C 0.59690 0.57215 0.42735
C15 C 0.55750 0.59630 0.44905
C16 C 0.50715 0.47745 0.35995
C17 C 0.42470 0.45360 0.35280
C18 C 0.46475 0.41365 0.33575
C19 C 0.45970 0.31730 0.29050
C20 C 0.41980 0.26580 0.26120
C21 C 0.38235 0.30960 0.27675
C22 C 0.38375 0.39940 0.32630
O2 O 0.42535 0.54935 0.39845
C23 C 0.32555 0.55780 0.43335
C25 C 0.28620 0.62635 0.42960
C30 C 0.37510 0.74860 0.31405
C31 C 0.39980 0.86165 0.32730
H1 H 0.36150 0.74425 0.56170
H2 H 0.36385 0.89685 0.65255
H3 H 0.42555 1.00920 0.68020
H4 H 0.48810 0.97650 0.62755
H5 H 0.50020 0.88325 0.49085
H6 H 0.52905 0.84160 0.56895
H7 H 0.58245 0.85425 0.50440
H14 H 0.60195 0.49785 0.41605
H15 H 0.53020 0.42665 0.35345
H16 H 0.50750 0.54020 0.32660
H17 H 0.48635 0.28665 0.27875
H18 H 0.41900 0.20090 0.22910
H19 H 0.35430 0.27135 0.25755
H20 H 0.35670 0.42745 0.33830
